data_1548747
loop_
_publ_author_name
'Chizhik, Stanislav'
'Sidelnikov, Anatoly'
'Zakharov, Boris'
'Naumov, Pan\<ce'
'Boldyreva, Elena'

_publ_section_title
;
 Quantification of photoinduced bending of dynamic molecular crystals:
 from macroscopic strain to kinetic constants and activation energies.
;
_journal_issue 8
_journal_name_full 'Chemical science'
_journal_page_first 2319
_journal_page_last 2335
_journal_paper_doi 10.1039/c7sc04863g
_journal_volume 9
_journal_year 2018
_chemical_formula_sum 'Cl Co H15 N7 O5'
_chemical_formula_weight 287.57
_chemical_name_common nitro-nitrito-pentaammine-Co(III)-chloride-nitrate
_space_group_crystal_system orthorhombic
_space_group_IT_number 62
_space_group_name_Hall '-P 2ac 2n'
_space_group_name_H-M_alt 'P n m a'
_symmetry_space_group_name_Hall '-P 2ac 2n'
_symmetry_space_group_name_H-M 'P n m a'
_atom_sites_solution_hydrogens geom
_audit_creation_method SHELXL-2016/6
_audit_update_record
;
2017-03-07 deposited with the CCDC.
2018-01-19 downloaded from the CCDC.
;
_cell_angle_alpha 90
_cell_angle_beta 90
_cell_angle_gamma 90
_cell_formula_units_Z 4
_cell_length_a 14.6166(11)
_cell_length_b 7.4465(3)
_cell_length_c 9.5286(5)
_cell_measurement_reflns_used 588
_cell_measurement_temperature 295(2)
_cell_measurement_theta_max 16.1960
_cell_measurement_theta_min 2.0080
_cell_volume 1037.12(10)
_computing_structure_refinement 'SHELXL-2016/6 (Sheldrick, 2016)'
_diffrn_ambient_temperature 295(2)
_diffrn_measured_fraction_theta_full 0.986
_diffrn_measured_fraction_theta_max 0.977
_diffrn_measurement_device_type '1-circle goniometer'
_diffrn_measurement_method \w-scan
_diffrn_radiation_wavelength 0.4109
_diffrn_reflns_av_R_equivalents 0.0818
_diffrn_reflns_av_unetI/netI 0.0596
_diffrn_reflns_Laue_measured_fraction_full 0.986
_diffrn_reflns_Laue_measured_fraction_max 0.977
_diffrn_reflns_limit_h_max 15
_diffrn_reflns_limit_h_min -18
_diffrn_reflns_limit_k_max 9
_diffrn_reflns_limit_k_min -9
_diffrn_reflns_limit_l_max 11
_diffrn_reflns_limit_l_min -11
_diffrn_reflns_number 4384
_diffrn_reflns_point_group_measured_fraction_full 0.986
_diffrn_reflns_point_group_measured_fraction_max 0.977
_diffrn_reflns_theta_full 14.273
_diffrn_reflns_theta_max 14.879
_diffrn_reflns_theta_min 2.007
_diffrn_source synchrotron
_exptl_absorpt_coefficient_mu 0.427
_exptl_absorpt_correction_T_max 1.00000
_exptl_absorpt_correction_T_min 0.11761
_exptl_absorpt_correction_type multi-scan
_exptl_absorpt_process_details
;
CrysAlisPro 1.171.38.43 (Rigaku Oxford Diffraction, 2015)
Empirical absorption correction using spherical harmonics,
 implemented in SCALE3 ABSPACK scaling algorithm.
;
_exptl_crystal_colour orange
_exptl_crystal_density_diffrn 1.842
_exptl_crystal_description prism
_exptl_crystal_F_000 592
_exptl_crystal_size_max 0.25
_exptl_crystal_size_mid 0.05
_exptl_crystal_size_min 0.01
_refine_diff_density_max 1.140
_refine_diff_density_min -0.758
_refine_diff_density_rms 0.123
_refine_ls_extinction_method none
_refine_ls_goodness_of_fit_ref 1.133
_refine_ls_hydrogen_treatment constr
_refine_ls_matrix_type full
_refine_ls_number_parameters 95
_refine_ls_number_reflns 1121
_refine_ls_number_restraints 90
_refine_ls_restrained_S_all 1.096
_refine_ls_R_factor_all 0.0756
_refine_ls_R_factor_gt 0.0564
_refine_ls_shift/su_max 0.000
_refine_ls_shift/su_mean 0.000
_refine_ls_structure_factor_coef Fsqd
_refine_ls_weighting_details 'w=1/[\s^2^(Fo^2^)+(0.0684P)^2^+1.5784P] where P=(Fo^2^+2Fc^2^)/3'
_refine_ls_weighting_scheme calc
_refine_ls_wR_factor_gt 0.1381
_refine_ls_wR_factor_ref 0.1676
_reflns_Friedel_coverage 0.000
_reflns_number_gt 811
_reflns_number_total 1121
_reflns_threshold_expression 'I > 2\s(I)'
_cod_data_source_file c7sc04863g2.cif
_cod_data_source_block ClNO3_5
_cod_depositor_comments 'Adding full bibliography for 1548738--1548749.cif.'
_cod_original_cell_volume 1037.12(11)
_cod_database_code 1548747
_shelx_shelxl_version_number 2016/6
_shelx_space_group_comment
;
The symmetry employed for this shelxl refinement is uniquely defined
by the following loop, which should always be used as a source of
symmetry information in preference to the above space-group names.
They are only intended as comments.
;

loop_
_space_group_symop_operation_xyz
'x, y, z'
'-x+1/2, -y, z+1/2'
'x+1/2, -y+1/2, -z+1/2'
'-x, y+1/2, -z'
'-x, -y, -z'
'x-1/2, y, -z-1/2'
'-x-1/2, y-1/2, z-1/2'
'x, -y-1/2, z'

loop_
_atom_site_label
_atom_site_type_symbol
_atom_site_fract_x
_atom_site_fract_y
_atom_site_fract_z
_atom_site_U_iso_or_equiv
_atom_site_adp_type
_atom_site_occupancy
_atom_site_site_symmetry_order
_atom_site_calc_flag
_atom_site_refinement_flags_posn
_atom_site_refinement_flags_adp
_atom_site_refinement_flags_occupancy
_atom_site_disorder_assembly
_atom_site_disorder_group
Cl1 Cl 0.35049(13) 0.250000 0.51379(18) 0.0448(5) Uani 1 2 d S T P . .
Co1 Co 0.13421(6) 0.250000 0.79107(9) 0.0355(4) Uani 1 2 d S T P . .
N1 N 0.1231(4) 0.250000 0.5868(6) 0.0389(13) Uani 1 2 d S T P A .
H1A H 0.064218 0.250000 0.563073 0.047 Uiso 0.5 2 calc R U P . .
H1B H 0.150032 0.347586 0.552106 0.047 Uiso 0.25 1 calc R U P . .
H1C H 0.150032 0.152414 0.552106 0.047 Uiso 0.25 1 calc R U P . .
H1D H 0.178636 0.250000 0.548450 0.047 Uiso 0.5 2 calc R U P . .
H1E H 0.092822 0.152414 0.559417 0.047 Uiso 0.25 1 calc R U P . .
H1F H 0.092823 0.347586 0.559417 0.047 Uiso 0.25 1 calc R U P . .
N2 N 0.0396(3) 0.0647(5) 0.8115(4) 0.0461(10) Uani 1 1 d . . . . .
H2A H 0.014594 0.042268 0.728228 0.055 Uiso 0.5 1 calc R U P . .
H2B H 0.064777 -0.035279 0.845129 0.055 Uiso 0.5 1 calc R U P . .
H2C H -0.003309 0.103203 0.870504 0.055 Uiso 0.5 1 calc R U P . .
H2D H 0.036114 0.031193 0.901012 0.055 Uiso 0.5 1 calc R U P . .
H2E H -0.014070 0.108740 0.784112 0.055 Uiso 0.5 1 calc R U P . .
H2F H 0.054017 -0.029742 0.758736 0.055 Uiso 0.5 1 calc R U P . .
N3 N 0.2269(3) 0.0616(5) 0.7764(4) 0.0442(10) Uani 1 1 d . . . . .
H3A H 0.231150 0.025351 0.687644 0.053 Uiso 0.5 1 calc R U P . .
H3B H 0.280734 0.104492 0.804494 0.053 Uiso 0.5 1 calc R U P . .
H3C H 0.211108 -0.030831 0.830443 0.053 Uiso 0.5 1 calc R U P . .
H3D H 0.250845 0.040657 0.860743 0.053 Uiso 0.5 1 calc R U P . .
H3E H 0.201260 -0.038484 0.743893 0.053 Uiso 0.5 1 calc R U P . .
H3F H 0.270886 0.096839 0.717944 0.053 Uiso 0.5 1 calc R U P . .
N5 N 0.4061(5) 0.250000 1.0083(6) 0.0460(14) Uani 1 2 d S T P . .
O3 O 0.4087(3) 0.1064(5) 0.9439(4) 0.0655(12) Uani 1 1 d . . . . .
O4 O 0.3974(6) 0.250000 1.1383(7) 0.086(2) Uani 1 2 d S T P . .
O1A O 0.1649(8) 0.250000 0.9848(14) 0.050(2) Uani 0.607(10) 2 d DS TU P A 1
O2A O 0.1299(6) 0.250000 1.1989(8) 0.057(2) Uani 0.607(10) 2 d DS TU P A 1
N4A N 0.1047(10) 0.250000 1.0766(16) 0.058(2) Uani 0.607(10) 2 d DS TU P A 1
O1B O 0.2223(9) 0.250000 1.0455(14) 0.057(2) Uani 0.393(10) 2 d DS TU P A 2
O2B O 0.0766(11) 0.250000 1.068(2) 0.055(3) Uani 0.393(10) 2 d DS TU P A 2
N4B N 0.1456(14) 0.250000 0.995(3) 0.053(3) Uani 0.393(10) 2 d DS TU P A 2

loop_
_atom_site_aniso_label
_atom_site_aniso_U_11
_atom_site_aniso_U_22
_atom_site_aniso_U_33
_atom_site_aniso_U_23
_atom_site_aniso_U_13
_atom_site_aniso_U_12
Cl1 0.0425(11) 0.0445(9) 0.0473(10) 0.000 0.0033(7) 0.000
Co1 0.0334(6) 0.0336(5) 0.0396(6) 0.000 0.0004(3) 0.000
N1 0.037(3) 0.036(3) 0.044(3) 0.000 -0.002(2) 0.000
N2 0.036(2) 0.043(2) 0.059(2) -0.0008(18) 0.0038(18) -0.0056(19)
N3 0.037(2) 0.0428(19) 0.053(2) 0.0021(18) 0.0024(18) 0.0020(18)
N5 0.047(4) 0.046(3) 0.045(3) 0.000 -0.010(3) 0.000
O3 0.077(3) 0.0465(19) 0.073(3) -0.0144(18) 0.005(2) 0.002(2)
O4 0.130(7) 0.073(4) 0.054(4) 0.000 -0.011(4) 0.000
O1A 0.049(6) 0.057(4) 0.043(4) 0.000 -0.003(4) 0.000
O2A 0.059(5) 0.066(4) 0.046(4) 0.000 -0.002(3) 0.000
N4A 0.058(6) 0.071(4) 0.045(4) 0.000 0.002(4) 0.000
O1B 0.051(5) 0.070(5) 0.049(5) 0.000 -0.001(4) 0.000
O2B 0.053(6) 0.071(5) 0.042(4) 0.000 0.006(5) 0.000
N4B 0.054(6) 0.063(5) 0.043(5) 0.000 0.004(4) 0.000

loop_
_atom_type_symbol
_atom_type_description
_atom_type_scat_dispersion_real
_atom_type_scat_dispersion_imag
_atom_type_scat_source
Cl Cl 0.0549 0.0527 'International Tables Vol C Tables 4.2.6.8 and 6.1.1.4'
Co Co 0.2140 0.3544 'International Tables Vol C Tables 4.2.6.8 and 6.1.1.4'
H H 0.0000 0.0000 'International Tables Vol C Tables 4.2.6.8 and 6.1.1.4'
N N 0.0006 0.0010 'International Tables Vol C Tables 4.2.6.8 and 6.1.1.4'
O O 0.0018 0.0018 'International Tables Vol C Tables 4.2.6.8 and 6.1.1.4'

loop_
_geom_angle_atom_site_label_1
_geom_angle_atom_site_label_2
_geom_angle_atom_site_label_3
_geom_angle
_geom_angle_site_symmetry_1
_geom_angle_site_symmetry_3
O1A Co1 N1 171.1(4) . .
N4B Co1 N1 179.9(6) . .
O1A Co1 N3 84.6(3) . .
N4B Co1 N3 90.7(4) . .
N1 Co1 N3 89.22(16) . .
O1A Co1 N3 84.6(3) . 8_565
N1 Co1 N3 89.22(16) . 8_565
N3 Co1 N3 91.7(2) . 8_565
O1A Co1 N2 94.0(3) . 8_565
N1 Co1 N2 92.32(17) . 8_565
N3 Co1 N2 178.09(16) . 8_565
N3 Co1 N2 89.48(19) 8_565 8_565
O1A Co1 N2 94.0(3) . .
N4B Co1 N2 87.8(4) . .
N1 Co1 N2 92.32(17) . .
N3 Co1 N2 89.48(19) . .
N3 Co1 N2 178.09(17) 8_565 .
N2 Co1 N2 89.3(3) 8_565 .
O3 N5 O3 120.2(6) 8_565 .
O3 N5 O4 119.9(3) 8_565 .
O3 N5 O4 119.9(3) . .
N4A O1A Co1 121.2(10) . .
O2A N4A O1A 117.2(13) . .
O1B N4B O2B 122(2) . .
O1B N4B Co1 118.2(16) . .
O2B N4B Co1 119.9(16) . .

loop_
_geom_bond_atom_site_label_1
_geom_bond_atom_site_label_2
_geom_bond_distance
_geom_bond_site_symmetry_2
Co1 O1A 1.900(13) .
Co1 N4B 1.95(3) .
Co1 N1 1.953(6) .
Co1 N3 1.956(4) .
Co1 N3 1.956(4) 8_565
Co1 N2 1.963(4) 8_565
Co1 N2 1.963(4) .
N5 O3 1.234(4) 8_565
N5 O3 1.234(4) .
N5 O4 1.246(9) .
O1A N4A 1.241(14) .
O2A N4A 1.222(14) .
O1B N4B 1.222(18) .
O2B N4B 1.227(17) .

loop_
_geom_torsion_atom_site_label_1
_geom_torsion_atom_site_label_2
_geom_torsion_atom_site_label_3
_geom_torsion_atom_site_label_4
_geom_torsion
_geom_torsion_site_symmetry_1
N3 Co1 O1A N4A -133.90(12) .
N3 Co1 O1A N4A 133.90(12) 8_565
N2 Co1 O1A N4A 44.80(13) 8_565
N2 Co1 O1A N4A -44.80(13) .
Co1 O1A N4A O2A 180.000(3) .
